data_4504089
loop_
_publ_author_name
'Chi, Yingnan'
'Huang, Kunlin'
'Zhang, Shaowen'
'Cui, Fengyun'
'Xu, Yanqing'
'Hu, Changwen'

_publ_section_title
;
 Self-Assembly of a CsCl-like 3D Supramolecular Network from
 [Zn6(HL)6(H2L)6]6+Metallamacrocycles and (H2O)20Clusters (H2L =
 4-(2-Pyridyl)-6-(4-pyridyl)-2-aminopyrimidine)
;
_journal_issue 12
_journal_name_full 'Crystal Growth &amp; Design'
_journal_page_first 2449
_journal_paper_doi 10.1021/cg0607809
_journal_volume 7
_journal_year 2007
_chemical_formula_sum 'C28 H29.67 N11 O7.33 Zn'
_chemical_formula_weight 703.00
_chemical_name_systematic
; 
 ? 
;
_space_group_IT_number 148
_symmetry_cell_setting rhombohedral
_symmetry_space_group_name_Hall '-P 3*'
_symmetry_space_group_name_H-M 'R -3 :R'
_atom_sites_solution_hydrogens geom
_atom_sites_solution_primary direct
_atom_sites_solution_secondary difmap
_audit_creation_method SHELXL-97
_cell_angle_alpha 95.340(4)
_cell_angle_beta 95.340(4)
_cell_angle_gamma 95.340(4)
_cell_formula_units_Z 6
_cell_length_a 16.931(4)
_cell_length_b 16.931(4)
_cell_length_c 16.931(4)
_cell_measurement_reflns_used 1362
_cell_measurement_temperature 298(2)
_cell_measurement_theta_max 16.379
_cell_measurement_theta_min 2.424
_cell_volume 4786(2)
_computing_cell_refinement 'Bruker SMART'
_computing_data_collection 'Bruker SMART'
_computing_data_reduction 'Bruker SAINT'
_computing_molecular_graphics 'Bruker SHELXTL'
_computing_publication_material 'Bruker SHELXTL'
_computing_structure_refinement 'SHELXL-97 (Sheldrick, 1997)'
_computing_structure_solution 'SHELXS-97 (Sheldrick, 1990)'
_diffrn_ambient_temperature 298(2)
_diffrn_measured_fraction_theta_full 0.987
_diffrn_measured_fraction_theta_max 0.987
_diffrn_measurement_device_type 'CCD area detector'
_diffrn_measurement_method 'phi and omega scans'
_diffrn_radiation_monochromator graphite
_diffrn_radiation_source 'fine-focus sealed tube'
_diffrn_radiation_type MoK\a
_diffrn_radiation_wavelength 0.71073
_diffrn_reflns_av_R_equivalents 0.2453
_diffrn_reflns_av_sigmaI/netI 0.2653
_diffrn_reflns_limit_h_max 19
_diffrn_reflns_limit_h_min -20
_diffrn_reflns_limit_k_max 13
_diffrn_reflns_limit_k_min -20
_diffrn_reflns_limit_l_max 20
_diffrn_reflns_limit_l_min -20
_diffrn_reflns_number 24089
_diffrn_reflns_theta_full 25.00
_diffrn_reflns_theta_max 25.00
_diffrn_reflns_theta_min 1.80
_exptl_absorpt_coefficient_mu 0.834
_exptl_absorpt_correction_T_max 0.8644
_exptl_absorpt_correction_T_min 0.8186
_exptl_absorpt_correction_type multi-scan
_exptl_absorpt_process_details sadabs
_exptl_crystal_colour orange
_exptl_crystal_density_diffrn 1.463
_exptl_crystal_density_method 'not measured'
_exptl_crystal_description cubic
_exptl_crystal_F_000 2180
_exptl_crystal_size_max 0.25
_exptl_crystal_size_mid 0.21
_exptl_crystal_size_min 0.18
_refine_diff_density_max 0.590
_refine_diff_density_min -0.493
_refine_diff_density_rms 0.133
_refine_ls_extinction_coef 0.0094(13)
_refine_ls_extinction_expression Fc^*^=kFc[1+0.001xFc^2^\l^3^/sin(2\q)]^-1/4^
_refine_ls_extinction_method SHELXL
_refine_ls_goodness_of_fit_ref 0.953
_refine_ls_hydrogen_treatment constr
_refine_ls_matrix_type full
_refine_ls_number_parameters 428
_refine_ls_number_reflns 5559
_refine_ls_number_restraints 0
_refine_ls_restrained_S_all 0.953
_refine_ls_R_factor_all 0.2774
_refine_ls_R_factor_gt 0.0778
_refine_ls_shift/su_max 0.000
_refine_ls_shift/su_mean 0.000
_refine_ls_structure_factor_coef Fsqd
_refine_ls_weighting_details 'calc w=1/[\s^2^(Fo^2^)+(0.1143P)^2^+0.0000P] where P=(Fo^2^+2Fc^2^)/3'
_refine_ls_weighting_scheme calc
_refine_ls_wR_factor_gt 0.1751
_refine_ls_wR_factor_ref 0.2830
_reflns_number_gt 1693
_reflns_number_total 5559
_reflns_threshold_expression >2sigma(I)
_cod_data_source_file cg0607809-file003.cif
_cod_data_source_block 050817d
_cod_depositor_comments
;
The following automatic conversions were performed:

'_symmetry_cell_setting' value 'Rhombohedral' changed to
'rhombohedral' according to
/home/saulius/struct/CIF-dictionaries/cif_core.dic dictionary named
'cif_core.dic' version 2.4.1 from 2010-06-29.

Automatic conversion script
Id: cif_fix_values 1715 2011-07-08 13:25:40Z adriana 

The following automatic conversions were performed:

'_refine_ls_hydrogen_treatment' value 'contr' was replaced with the
value 'constr' as specified in the replacement file
'src/cod-tools/trunk/data/replacement-values/replacement_values.lst'.

Automatic conversion script
Id: cif_fix_values 5376 2017-05-30 11:51:03Z andrius 
;
_cod_original_cell_volume 4786.4(19)
_cod_original_sg_symbol_H-M R-3
_cod_database_code 4504089

loop_
_symmetry_equiv_pos_as_xyz
'x, y, z'
'z, x, y'
'y, z, x'
'-x, -y, -z'
'-z, -x, -y'
'-y, -z, -x'

loop_
_atom_site_label
_atom_site_type_symbol
_atom_site_fract_x
_atom_site_fract_y
_atom_site_fract_z
_atom_site_U_iso_or_equiv
_atom_site_adp_type
_atom_site_occupancy
_atom_site_symmetry_multiplicity
_atom_site_calc_flag
_atom_site_refinement_flags
Zn1 Zn 0.04729(7) 0.20397(7) 0.81596(7) 0.0597(5) Uani 1 1 d .
N1 N 0.1453(5) 0.1952(5) 0.9008(5) 0.063(2) Uani 1 1 d .
N2 N 0.2061(6) 0.1615(5) 1.0262(5) 0.071(3) Uani 1 1 d .
N3 N 0.0914(6) 0.0961(6) 0.9677(5) 0.103(4) Uani 1 1 d .
H3A H 0.0527 0.0869 0.9303 0.124 Uiso 1 1 calc R
H3B H 0.0923 0.0681 1.0076 0.124 Uiso 1 1 calc R
N4 N 0.1350(5) 0.2841(5) 0.7827(5) 0.061(2) Uani 1 1 d .
N5 N 0.4354(7) 0.2592(8) 1.2321(7) 0.103(4) Uani 1 1 d .
N6 N 0.0156(4) 0.1047(5) 0.7392(4) 0.050(2) Uani 1 1 d .
N7 N 0.0430(5) -0.0221(5) 0.6790(5) 0.055(2) Uani 1 1 d .
N8 N 0.1076(4) 0.0338(4) 0.7957(4) 0.046(2) Uani 1 1 d .
H8 H 0.1097 0.0676 0.8373 0.055 Uiso 1 1 calc R
N9 N -0.0481(5) 0.2396(5) 0.7340(5) 0.062(2) Uani 1 1 d .
N10 N -0.0507(7) -0.2243(6) 0.4480(6) 0.089(3) Uani 1 1 d .
N11 N 0.6903(11) 0.0393(10) 0.4959(10) 0.124(5) Uani 1 1 d .
O1 O 0.6656(9) 0.0804(9) 0.5502(7) 0.185(6) Uani 1 1 d .
O2 O 0.7625(8) 0.0349(7) 0.4913(7) 0.142(4) Uani 1 1 d .
O3 O 0.6376(9) -0.0049(8) 0.4456(9) 0.193(6) Uani 1 1 d .
O4 O 0.5189(6) 0.3141(7) 0.3824(6) 0.156(4) Uani 1 1 d .
H29 H 0.4916 0.2765 0.3521 0.187 Uiso 1 1 d R
H30 H 0.5382 0.3453 0.3510 0.187 Uiso 1 1 d R
O5 O 0.4452(7) 0.4452(7) 0.4452(7) 0.163(7) Uani 1 3 d S
H31 H 0.4398 0.4184 0.4844 0.195 Uiso 0.67 1 d PR
O6 O 0.5306(8) 0.2621(7) 0.5349(7) 0.198(6) Uani 1 1 d .
H32 H 0.5120 0.2657 0.4871 0.159 Uiso 1 1 d R
H33 H 0.5047 0.2214 0.5494 0.159 Uiso 1 1 d R
O7 O 0.6374(7) 0.4270(7) 0.3348(7) 0.179(5) Uani 1 1 d .
H34 H 0.6082 0.3833 0.3349 0.214 Uiso 1 1 d R
H35 H 0.6098 0.4550 0.3060 0.214 Uiso 1 1 d R
O8 O 0.5069(10) 0.1024(9) 0.5637(11) 0.279(9) Uani 1 1 d .
H36 H 0.4766 0.0763 0.5254 0.334 Uiso 1 1 d R
H37 H 0.5474 0.0765 0.5699 0.334 Uiso 1 1 d R
C1 C 0.1495(7) 0.1534(7) 0.9640(7) 0.072(3) Uani 1 1 d .
C2 C 0.2656(7) 0.2179(7) 1.0245(7) 0.062(3) Uani 1 1 d .
C3 C 0.2693(6) 0.2630(7) 0.9594(7) 0.070(3) Uani 1 1 d .
H3 H 0.3127 0.3004 0.9571 0.084 Uiso 1 1 calc R
C4 C 0.2086(6) 0.2513(6) 0.8994(7) 0.062(3) Uani 1 1 d .
C5 C 0.2034(6) 0.2974(6) 0.8296(6) 0.059(3) Uani 1 1 d .
C6 C 0.2650(7) 0.3497(7) 0.8134(8) 0.077(3) Uani 1 1 d .
H6 H 0.3120 0.3580 0.8475 0.092 Uiso 1 1 calc R
C7 C 0.2574(8) 0.3895(8) 0.7476(10) 0.104(5) Uani 1 1 d .
H7 H 0.2989 0.4253 0.7362 0.125 Uiso 1 1 calc R
C8 C 0.1885(8) 0.3763(7) 0.6988(8) 0.087(4) Uani 1 1 d .
H8A H 0.1821 0.4028 0.6533 0.104 Uiso 1 1 calc R
C9 C 0.1274(7) 0.3227(7) 0.7175(7) 0.076(3) Uani 1 1 d .
H9 H 0.0801 0.3135 0.6839 0.091 Uiso 1 1 calc R
C10 C 0.4371(8) 0.3048(10) 1.1761(10) 0.108(5) Uani 1 1 d .
H10 H 0.4764 0.3478 1.1825 0.129 Uiso 1 1 calc R
C11 C 0.3852(7) 0.2959(8) 1.1066(8) 0.090(4) Uani 1 1 d .
H11 H 0.3906 0.3317 1.0685 0.108 Uiso 1 1 calc R
C12 C 0.3255(7) 0.2333(8) 1.0945(7) 0.074(3) Uani 1 1 d .
C13 C 0.3240(7) 0.1837(9) 1.1545(8) 0.090(4) Uani 1 1 d .
H13 H 0.2861 0.1397 1.1503 0.108 Uiso 1 1 calc R
C14 C 0.3778(9) 0.1989(10) 1.2196(8) 0.112(5) Uani 1 1 d .
H14 H 0.3744 0.1644 1.2590 0.134 Uiso 1 1 calc R
C15 C 0.0558(6) 0.0393(6) 0.7384(6) 0.054(3) Uani 1 1 d .
C16 C -0.0158(6) -0.0209(6) 0.6226(5) 0.051(2) Uani 1 1 d .
C17 C -0.0626(6) 0.0432(6) 0.6221(6) 0.058(3) Uani 1 1 d .
H17 H -0.1056 0.0428 0.5836 0.069 Uiso 1 1 calc R
C18 C -0.0437(6) 0.1069(6) 0.6798(6) 0.052(3) Uani 1 1 d .
C19 C -0.0863(6) 0.1806(6) 0.6819(6) 0.057(3) Uani 1 1 d .
C20 C -0.1555(7) 0.1854(7) 0.6337(7) 0.073(3) Uani 1 1 d .
H20 H -0.1795 0.1423 0.5989 0.088 Uiso 1 1 calc R
C21 C -0.1876(7) 0.2581(8) 0.6397(8) 0.087(4) Uani 1 1 d .
H21 H -0.2338 0.2649 0.6079 0.104 Uiso 1 1 calc R
C22 C -0.1508(8) 0.3200(8) 0.6928(8) 0.090(4) Uani 1 1 d .
H22 H -0.1730 0.3681 0.6984 0.108 Uiso 1 1 calc R
C23 C -0.0809(7) 0.3102(7) 0.7377(7) 0.080(3) Uani 1 1 d .
H23 H -0.0552 0.3531 0.7716 0.097 Uiso 1 1 calc R
C24 C 0.0092(9) -0.2122(7) 0.4994(7) 0.092(4) Uani 1 1 d .
H24 H 0.0452 -0.2505 0.4994 0.111 Uiso 1 1 calc R
C25 C 0.0259(8) -0.1454(7) 0.5569(6) 0.084(4) Uani 1 1 d .
H25 H 0.0723 -0.1390 0.5918 0.101 Uiso 1 1 calc R
C26 C -0.0291(6) -0.0892(6) 0.5598(6) 0.060(3) Uani 1 1 d .
C27 C -0.0952(7) -0.1040(6) 0.5036(6) 0.074(3) Uani 1 1 d .
H27 H -0.1347 -0.0694 0.5025 0.089 Uiso 1 1 calc R
C28 C -0.1012(8) -0.1707(8) 0.4496(7) 0.088(4) Uani 1 1 d .
H28 H -0.1449 -0.1782 0.4112 0.106 Uiso 1 1 calc R

loop_
_atom_site_aniso_label
_atom_site_aniso_U_11
_atom_site_aniso_U_22
_atom_site_aniso_U_33
_atom_site_aniso_U_23
_atom_site_aniso_U_13
_atom_site_aniso_U_12
Zn1 0.0574(9) 0.0585(9) 0.0594(9) -0.0069(6) 0.0074(6) -0.0025(6)
N1 0.073(6) 0.059(6) 0.057(6) 0.001(5) 0.013(5) 0.006(5)
N2 0.076(7) 0.075(7) 0.060(6) 0.000(5) 0.013(5) -0.007(5)
N3 0.108(8) 0.121(9) 0.066(6) 0.024(6) -0.030(6) -0.043(7)
N4 0.065(6) 0.065(6) 0.051(5) -0.010(5) 0.009(5) 0.010(5)
N5 0.084(9) 0.134(11) 0.085(9) 0.002(8) -0.004(7) -0.001(8)
N6 0.043(5) 0.056(5) 0.050(5) 0.005(4) 0.003(4) 0.009(4)
N7 0.062(6) 0.055(5) 0.043(5) -0.005(4) -0.004(4) 0.002(4)
N8 0.054(5) 0.037(4) 0.039(4) -0.015(4) -0.032(4) 0.018(4)
N9 0.075(6) 0.038(5) 0.070(6) -0.003(5) 0.006(5) 0.008(5)
N10 0.099(8) 0.091(8) 0.067(7) -0.029(6) -0.012(6) 0.020(7)
N11 0.149(15) 0.127(13) 0.097(11) 0.010(9) -0.001(12) 0.027(12)
O1 0.216(14) 0.237(15) 0.095(8) -0.038(10) -0.014(9) 0.065(12)
O2 0.134(9) 0.157(10) 0.133(9) 0.000(8) -0.014(9) 0.050(9)
O3 0.218(15) 0.183(13) 0.157(12) -0.026(10) 0.018(11) -0.035(11)
O4 0.157(10) 0.175(10) 0.118(8) 0.008(7) -0.030(7) -0.020(8)
O5 0.163(7) 0.163(7) 0.163(7) 0.020(9) 0.020(9) 0.020(9)
O6 0.244(14) 0.193(12) 0.144(10) 0.000(9) -0.037(10) 0.018(11)
O7 0.175(11) 0.187(12) 0.189(11) 0.038(9) 0.065(9) 0.029(9)
O8 0.224(16) 0.210(16) 0.38(2) 0.008(16) -0.015(16) -0.007(13)
C1 0.075(8) 0.062(8) 0.067(8) -0.011(7) -0.010(7) -0.013(6)
C2 0.060(8) 0.064(7) 0.064(8) 0.003(6) 0.007(6) 0.009(6)
C3 0.054(7) 0.070(8) 0.079(8) -0.011(7) 0.006(7) -0.007(6)
C4 0.053(7) 0.063(7) 0.066(8) -0.006(6) 0.003(6) 0.006(6)
C5 0.045(6) 0.062(7) 0.067(7) 0.000(6) -0.001(6) 0.003(6)
C6 0.059(8) 0.087(9) 0.087(9) 0.015(8) 0.016(7) 0.005(7)
C7 0.073(10) 0.092(10) 0.146(14) 0.026(10) 0.007(10) -0.013(8)
C8 0.080(9) 0.090(9) 0.093(10) 0.023(8) 0.018(8) -0.002(8)
C9 0.062(8) 0.083(9) 0.076(9) -0.011(7) 0.004(7) -0.008(7)
C10 0.078(10) 0.130(13) 0.103(12) -0.003(11) -0.017(9) -0.013(9)
C11 0.076(9) 0.106(10) 0.085(10) 0.012(8) 0.000(8) 0.004(8)
C12 0.054(7) 0.094(9) 0.069(9) -0.006(8) 0.009(7) 0.001(7)
C13 0.061(8) 0.140(12) 0.064(8) 0.005(9) -0.009(7) 0.000(8)
C14 0.094(11) 0.162(15) 0.073(10) 0.009(9) 0.010(9) -0.020(10)
C15 0.055(7) 0.043(6) 0.063(7) -0.002(6) 0.012(6) 0.002(5)
C16 0.059(7) 0.052(6) 0.041(6) 0.005(5) -0.006(5) 0.005(6)
C17 0.055(7) 0.066(7) 0.051(6) 0.010(6) -0.001(5) 0.002(6)
C18 0.053(6) 0.051(6) 0.052(6) -0.003(5) 0.007(5) 0.002(5)
C19 0.058(7) 0.052(7) 0.059(7) 0.004(6) 0.007(6) 0.000(6)
C20 0.085(9) 0.062(8) 0.073(8) 0.016(6) -0.009(7) 0.018(7)
C21 0.083(9) 0.077(9) 0.104(10) 0.015(8) -0.003(8) 0.030(8)
C22 0.094(10) 0.078(9) 0.108(11) 0.017(8) 0.013(9) 0.050(8)
C23 0.079(9) 0.069(8) 0.090(9) -0.005(7) 0.000(7) 0.011(7)
C24 0.142(13) 0.075(9) 0.060(8) -0.011(7) -0.004(8) 0.044(9)
C25 0.115(10) 0.082(9) 0.057(7) 0.006(7) -0.020(7) 0.040(8)
C26 0.071(7) 0.061(7) 0.045(6) -0.001(5) 0.003(6) 0.003(6)
C27 0.084(8) 0.068(8) 0.063(7) -0.018(6) -0.018(7) 0.021(6)
C28 0.080(9) 0.098(10) 0.078(9) -0.024(8) 0.001(7) 0.003(8)

loop_
_atom_type_symbol
_atom_type_description
_atom_type_scat_dispersion_real
_atom_type_scat_dispersion_imag
_atom_type_scat_source
C C 0.0033 0.0016 'International Tables Vol C Tables 4.2.6.8 and 6.1.1.4'
H H 0.0000 0.0000 'International Tables Vol C Tables 4.2.6.8 and 6.1.1.4'
N N 0.0061 0.0033 'International Tables Vol C Tables 4.2.6.8 and 6.1.1.4'
Zn Zn 0.2839 1.4301 'International Tables Vol C Tables 4.2.6.8 and 6.1.1.4'
O O 0.0106 0.0060 'International Tables Vol C Tables 4.2.6.8 and 6.1.1.4'

loop_
_geom_angle_atom_site_label_1
_geom_angle_atom_site_label_2
_geom_angle_atom_site_label_3
_geom_angle
_geom_angle_site_symmetry_1
_geom_angle_site_symmetry_3
N8 Zn1 N6 105.5(3) 6_566 .
N8 Zn1 N4 137.3(3) 6_566 .
N6 Zn1 N4 115.7(3) . .
N8 Zn1 N1 96.0(3) 6_566 .
N6 Zn1 N1 114.4(3) . .
N4 Zn1 N1 77.3(4) . .
N8 Zn1 N9 84.1(3) 6_566 .
N6 Zn1 N9 76.7(3) . .
N4 Zn1 N9 94.6(3) . .
N1 Zn1 N9 168.2(3) . .
C1 N1 C4 114.6(10) . .
C1 N1 Zn1 129.6(8) . .
C4 N1 Zn1 114.6(8) . .
C2 N2 C1 115.9(10) . .
C1 N3 H3A 120.0 . .
C1 N3 H3B 120.0 . .
H3A N3 H3B 120.0 . .
C5 N4 C9 118.3(10) . .
C5 N4 Zn1 117.3(8) . .
C9 N4 Zn1 124.4(8) . .
C10 N5 C14 114.4(13) . .
C15 N6 C18 117.9(8) . .
C15 N6 Zn1 123.5(6) . .
C18 N6 Zn1 118.2(7) . .
C16 N7 C15 118.5(9) . .
C15 N8 Zn1 124.2(6) . 5_656
C15 N8 H8 117.9 . .
Zn1 N8 H8 117.9 5_656 .
C19 N9 C23 116.1(9) . .
C19 N9 Zn1 115.2(7) . .
C23 N9 Zn1 127.8(7) . .
C24 N10 C28 116.6(11) . .
O1 N11 O2 122.2(19) . .
O1 N11 O3 117.5(19) . .
O2 N11 O3 120.0(18) . .
H29 O4 H30 104.9 . .
H32 O6 H33 106.0 . .
H34 O7 H35 105.0 . .
H36 O8 H37 105.7 . .
N3 C1 N1 117.7(11) . .
N3 C1 N2 114.0(12) . .
N1 C1 N2 128.3(11) . .
N2 C2 C3 120.8(10) . .
N2 C2 C12 117.8(11) . .
C3 C2 C12 121.4(11) . .
C4 C3 C2 119.1(10) . .
C4 C3 H3 120.5 . .
C2 C3 H3 120.5 . .
C3 C4 N1 121.3(11) . .
C3 C4 C5 124.5(11) . .
N1 C4 C5 114.2(9) . .
N4 C5 C6 122.0(11) . .
N4 C5 C4 115.5(10) . .
C6 C5 C4 122.5(10) . .
C7 C6 C5 120.0(12) . .
C7 C6 H6 120.0 . .
C5 C6 H6 120.0 . .
C8 C7 C6 118.9(13) . .
C8 C7 H7 120.5 . .
C6 C7 H7 120.5 . .
C7 C8 C9 119.2(13) . .
C7 C8 H8A 120.4 . .
C9 C8 H8A 120.4 . .
N4 C9 C8 121.6(11) . .
N4 C9 H9 119.2 . .
C8 C9 H9 119.2 . .
N5 C10 C11 125.6(14) . .
N5 C10 H10 117.2 . .
C11 C10 H10 117.2 . .
C12 C11 C10 119.4(14) . .
C12 C11 H11 120.3 . .
C10 C11 H11 120.3 . .
C13 C12 C11 115.0(12) . .
C13 C12 C2 120.0(12) . .
C11 C12 C2 125.0(13) . .
C14 C13 C12 119.9(14) . .
C14 C13 H13 120.0 . .
C12 C13 H13 120.0 . .
N5 C14 C13 125.6(15) . .
N5 C14 H14 117.2 . .
C13 C14 H14 117.2 . .
N8 C15 N6 118.8(9) . .
N8 C15 N7 117.6(9) . .
N6 C15 N7 123.6(10) . .
N7 C16 C17 120.8(9) . .
N7 C16 C26 117.2(9) . .
C17 C16 C26 122.0(9) . .
C18 C17 C16 118.8(9) . .
C18 C17 H17 120.6 . .
C16 C17 H17 120.6 . .
N6 C18 C17 120.2(9) . .
N6 C18 C19 116.5(9) . .
C17 C18 C19 123.3(9) . .
N9 C19 C20 125.7(10) . .
N9 C19 C18 112.0(9) . .
C20 C19 C18 122.3(10) . .
C19 C20 C21 116.5(11) . .
C19 C20 H20 121.7 . .
C21 C20 H20 121.7 . .
C22 C21 C20 119.8(11) . .
C22 C21 H21 120.1 . .
C20 C21 H21 120.1 . .
C21 C22 C23 119.7(11) . .
C21 C22 H22 120.2 . .
C23 C22 H22 120.2 . .
N9 C23 C22 122.2(11) . .
N9 C23 H23 118.9 . .
C22 C23 H23 118.9 . .
N10 C24 C25 125.2(12) . .
N10 C24 H24 117.4 . .
C25 C24 H24 117.4 . .
C26 C25 C24 118.2(11) . .
C26 C25 H25 120.9 . .
C24 C25 H25 120.9 . .
C27 C26 C25 115.8(10) . .
C27 C26 C16 124.7(11) . .
C25 C26 C16 119.5(10) . .
C28 C27 C26 118.9(11) . .
C28 C27 H27 120.5 . .
C26 C27 H27 120.5 . .
N10 C28 C27 125.3(12) . .
N10 C28 H28 117.4 . .
C27 C28 H28 117.4 . .

loop_
_geom_bond_atom_site_label_1
_geom_bond_atom_site_label_2
_geom_bond_distance
_geom_bond_site_symmetry_2
Zn1 N8 1.973(7) 6_566
Zn1 N6 2.024(8) .
Zn1 N4 2.070(9) .
Zn1 N1 2.117(9) .
Zn1 N9 2.195(8) .
N1 C1 1.336(13) .
N1 C4 1.368(12) .
N2 C2 1.326(12) .
N2 C1 1.344(13) .
N3 C1 1.326(13) .
N3 H3A 0.8600 .
N3 H3B 0.8600 .
N4 C5 1.331(12) .
N4 C9 1.336(13) .
N5 C10 1.278(16) .
N5 C14 1.330(15) .
N6 C15 1.351(11) .
N6 C18 1.360(11) .
N7 C16 1.317(11) .
N7 C15 1.364(11) .
N8 C15 1.262(11) .
N8 Zn1 1.973(7) 5_656
N8 H8 0.8600 .
N9 C19 1.344(11) .
N9 C23 1.362(13) .
N10 C24 1.261(13) .
N10 C28 1.304(14) .
N11 O1 1.229(16) .
N11 O2 1.242(16) .
N11 O3 1.303(16) .
O4 H29 0.8500 .
O4 H30 0.8501 .
O5 H31 0.8461 .
O6 H32 0.8497 .
O6 H33 0.8499 .
O7 H34 0.8499 .
O7 H35 0.8500 .
O8 H36 0.8500 .
O8 H37 0.8501 .
C2 C3 1.402(14) .
C2 C12 1.473(14) .
C3 C4 1.363(13) .
C3 H3 0.9300 .
C4 C5 1.476(14) .
C5 C6 1.369(14) .
C6 C7 1.356(16) .
C6 H6 0.9300 .
C7 C8 1.353(16) .
C7 H7 0.9300 .
C8 C9 1.392(15) .
C8 H8A 0.9300 .
C9 H9 0.9300 .
C10 C11 1.390(17) .
C10 H10 0.9300 .
C11 C12 1.382(15) .
C11 H11 0.9300 .
C12 C13 1.379(16) .
C13 C14 1.351(15) .
C13 H13 0.9300 .
C14 H14 0.9300 .
C16 C17 1.403(12) .
C16 C26 1.481(13) .
C17 C18 1.380(12) .
C17 H17 0.9300 .
C18 C19 1.497(13) .
C19 C20 1.377(13) .
C20 C21 1.390(14) .
C20 H20 0.9300 .
C21 C22 1.375(15) .
C21 H21 0.9300 .
C22 C23 1.378(15) .
C22 H22 0.9300 .
C23 H23 0.9300 .
C24 C25 1.412(15) .
C24 H24 0.9300 .
C25 C26 1.392(14) .
C25 H25 0.9300 .
C26 C27 1.388(13) .
C27 C28 1.374(14) .
C27 H27 0.9300 .
C28 H28 0.9300 .
